data_7056298
loop_
_publ_author_name
'Andro\<s Dubraja, Lidija'
'Molcanov, Kresimir'
'\<Zili\'c, Dijana'
'Kojic-Prodic, Biserka'
'Wenger, Emmanuel'

_publ_section_title
;
 Multifunctionality and size of the chloranilate ligand define the
 topology of transition metal coordination polymers
;
_journal_name_full 'New J. Chem.'
_journal_paper_doi 10.1039/C7NJ01058C
_journal_year 2017
_chemical_compound_source 'synthesis as described'
_chemical_formula_moiety 'C36 H30 Cl4 Mn2 N6 O4'
_chemical_formula_sum 'C36 H30 Cl4 Mn2 N6 O4'
_chemical_formula_weight 862.34
_space_group_crystal_system triclinic
_space_group_IT_number 2
_space_group_name_Hall '-P 1'
_space_group_name_H-M_alt 'P -1'
_symmetry_cell_setting triclinic
_symmetry_Int_Tables_number 2
_symmetry_space_group_name_Hall '-P 1'
_symmetry_space_group_name_H-M 'P -1'
_atom_sites_solution_hydrogens geom
_audit_creation_date 2015-03-16T16:25:24-00:00
_audit_creation_method 'WinGX routine CIF_UPDATE'
_audit_update_record
;
2017-03-20 deposited with the CCDC.
2017-06-06 downloaded from the CCDC.
;
_cell_angle_alpha 111.483(4)
_cell_angle_beta 100.810(3)
_cell_angle_gamma 92.223(3)
_cell_formula_units_Z 2
_cell_length_a 9.2556(3)
_cell_length_b 14.8268(6)
_cell_length_c 16.1754(6)
_cell_measurement_reflns_used 9074
_cell_measurement_temperature 293(2)
_cell_measurement_theta_max 75.8189
_cell_measurement_theta_min 3.005
_cell_measurement_wavelength 1.54179
_cell_volume 2014.82(14)
_computing_cell_refinement
;
        CrysAlisPro, Agilent Technologies,
        Version 1.171.36.20 (release 27-06-2012 CrysAlis171 .NET)
        (compiled Jul 11 2012,15:38:31)
;
_computing_data_collection
;
        CrysAlisPro, Agilent Technologies,
        Version 1.171.36.20 (release 27-06-2012 CrysAlis171 .NET)
        (compiled Jul 11 2012,15:38:31)
;
_computing_data_reduction
;
        CrysAlisPro, Agilent Technologies,
        Version 1.171.36.20 (release 27-06-2012 CrysAlis171 .NET)
        (compiled Jul 11 2012,15:38:31)
;
_computing_molecular_graphics 'Ortep-3 for Windows (Farrugia, 1997)'
_computing_publication_material 'WinGX publication routines (Farrugia, 1999)'
_computing_structure_refinement 'SHELXL-2013 (Sheldrick, 2013)'
_computing_structure_solution 'SHELXS-97 (Sheldrick, 2008)'
_diffrn_ambient_temperature 293(2)
_diffrn_detector_area_resol_mean 10.4323
_diffrn_measured_fraction_theta_full 1
_diffrn_measured_fraction_theta_max 0.985
_diffrn_measurement_device_type 'Xcalibur, Ruby, Nova'
_diffrn_measurement_method '\w scans'
_diffrn_orient_matrix_UB_11 0.0501834
_diffrn_orient_matrix_UB_12 0.0382112
_diffrn_orient_matrix_UB_13 0.1044032
_diffrn_orient_matrix_UB_21 0.0527214
_diffrn_orient_matrix_UB_22 -0.099385
_diffrn_orient_matrix_UB_23 -0.0072909
_diffrn_orient_matrix_UB_31 0.1543327
_diffrn_orient_matrix_UB_32 0.0361451
_diffrn_orient_matrix_UB_33 -0.0063098
_diffrn_radiation_monochromator mirror
_diffrn_radiation_probe x-ray
_diffrn_radiation_type CuK\a
_diffrn_radiation_wavelength 1.54179
_diffrn_reflns_av_R_equivalents 0.0308
_diffrn_reflns_av_unetI/netI 0.0496
_diffrn_reflns_Laue_measured_fraction_full 1
_diffrn_reflns_Laue_measured_fraction_max 0.985
_diffrn_reflns_limit_h_max 11
_diffrn_reflns_limit_h_min -8
_diffrn_reflns_limit_k_max 18
_diffrn_reflns_limit_k_min -18
_diffrn_reflns_limit_l_max 18
_diffrn_reflns_limit_l_min -20
_diffrn_reflns_number 19576
_diffrn_reflns_point_group_measured_fraction_full 1
_diffrn_reflns_point_group_measured_fraction_max 0.985
_diffrn_reflns_theta_full 67.68
_diffrn_reflns_theta_max 75.993
_diffrn_reflns_theta_min 3.008
_exptl_absorpt_coefficient_mu 7.908
_exptl_absorpt_correction_T_max 1
_exptl_absorpt_correction_T_min 0.69703
_exptl_absorpt_correction_type multi-scan
_exptl_absorpt_process_details
;
        CrysAlisPro, Agilent Technologies,
        Version 1.171.36.20 (release 27-06-2012 CrysAlis171 .NET)
        (compiled Jul 11 2012,15:38:31)
        Empirical absorption correction using spherical harmonics,
 implemented in SCALE3 ABSPACK scaling algorithm.
;
_exptl_crystal_colour 'dark red'
_exptl_crystal_density_diffrn 1.421
_exptl_crystal_density_method 'not measured'
_exptl_crystal_description prism
_exptl_crystal_F_000 876
_exptl_crystal_size_max 0.18
_exptl_crystal_size_mid 0.15
_exptl_crystal_size_min 0.09
_refine_diff_density_max 0.3
_refine_diff_density_min -0.265
_refine_diff_density_rms 0.042
_refine_ls_extinction_coef 0.00025(8)
_refine_ls_extinction_expression Fc^*^=kFc[1+0.001xFc^2^\l^3^/sin(2\q)]^-1/4^
_refine_ls_extinction_method SHELXL
_refine_ls_goodness_of_fit_ref 1.055
_refine_ls_hydrogen_treatment constr
_refine_ls_matrix_type full
_refine_ls_number_parameters 470
_refine_ls_number_reflns 8305
_refine_ls_number_restraints 0
_refine_ls_restrained_S_all 1.055
_refine_ls_R_factor_all 0.0395
_refine_ls_R_factor_gt 0.0328
_refine_ls_shift/su_max 0.001
_refine_ls_shift/su_mean 0
_refine_ls_structure_factor_coef Fsqd
_refine_ls_weighting_details 'w=1/[\s^2^(Fo^2^)+(0.0412P)^2^+0.0988P] where P=(Fo^2^+2Fc^2^)/3'
_refine_ls_weighting_scheme calc
_refine_ls_wR_factor_gt 0.083
_refine_ls_wR_factor_ref 0.0878
_reflns_number_gt 7193
_reflns_number_total 8305
_reflns_threshold_expression 'I > 2\s(I)'
_cod_data_source_file c7nj01058c2.cif
_cod_data_source_block mnpy_16k
_cod_database_code 7056298

loop_
_symmetry_equiv_pos_site_id
_symmetry_equiv_pos_as_xyz
1 x,y,z
2 -x,-y,-z

loop_
_atom_site_label
_atom_site_type_symbol
_atom_site_fract_x
_atom_site_fract_y
_atom_site_fract_z
_atom_site_U_iso_or_equiv
_atom_site_adp_type
_atom_site_occupancy
_atom_site_calc_flag
NI1A Mn 0.55225(3) -0.00417(2) 0.25052(2) 0.04169(8) Uani 1 d
Cl2A Cl 0.39192(5) 0.01798(4) 0.12432(3) 0.04732(11) Uani 1 d
Cl1A Cl 0.83092(6) -0.04839(6) 0.53912(4) 0.0753(2) Uani 1 d
O1A O 0.38816(14) 0.01279(11) 0.33902(9) 0.0492(3) Uani 1 d
O2A O 0.66260(15) -0.02778(12) 0.37345(9) 0.0522(3) Uani 1 d
C1A C 0.43291(19) 0.00849(13) 0.41515(11) 0.0386(3) Uani 1 d
C2A C 0.59297(19) -0.01584(13) 0.43509(11) 0.0390(3) Uani 1 d
C3A C 0.6506(2) -0.02262(15) 0.51845(12) 0.0433(4) Uani 1 d
N1A N 0.75885(17) -0.02559(13) 0.19317(11) 0.0481(4) Uani 1 d
C4A C 0.7524(2) -0.03197(17) 0.10798(14) 0.0516(4) Uani 1 d
H4A H 0.6616 -0.0289 0.0734 0.062 Uiso 1 calc
C5A C 0.8743(2) -0.0429(2) 0.06897(16) 0.0617(6) Uani 1 d
H5A H 0.8653 -0.0481 0.0091 0.074 Uiso 1 calc
C6A C 1.0086(2) -0.0457(2) 0.11995(18) 0.0658(6) Uani 1 d
H6A H 1.0926 -0.0522 0.0954 0.079 Uiso 1 calc
C7A C 1.0179(2) -0.0389(2) 0.20791(18) 0.0647(6) Uani 1 d
H7A H 1.1081 -0.0404 0.2439 0.078 Uiso 1 calc
C8A C 0.8904(2) -0.02969(19) 0.24159(14) 0.0577(5) Uani 1 d
H8A H 0.8964 -0.0262 0.3007 0.069 Uiso 1 calc
N2A N 0.4927(2) -0.17098(14) 0.19085(13) 0.0547(4) Uani 1 d
C9A C 0.3577(3) -0.2117(2) 0.1437(2) 0.0819(8) Uani 1 d
H9A H 0.2852 -0.1718 0.1369 0.098 Uiso 1 calc
C10A C 0.3210(5) -0.3127(3) 0.1039(3) 0.1187(15) Uani 1 d
H10A H 0.225 -0.3393 0.0717 0.142 Uiso 1 calc
C11A C 0.4255(6) -0.3716(3) 0.1123(4) 0.1198(16) Uani 1 d
H11A H 0.4028 -0.4391 0.0853 0.144 Uiso 1 calc
C12A C 0.5632(5) -0.3312(2) 0.1603(4) 0.1094(14) Uani 1 d
H12A H 0.6372 -0.3702 0.1672 0.131 Uiso 1 calc
C13A C 0.5922(3) -0.2308(2) 0.1989(3) 0.0778(8) Uani 1 d
H13A H 0.6872 -0.2035 0.2327 0.093 Uiso 1 calc
N3A N 0.6445(2) 0.15795(15) 0.33147(13) 0.0605(5) Uani 1 d
C14A C 0.5869(4) 0.2265(2) 0.3068(2) 0.0814(8) Uani 1 d
H14A H 0.511 0.2077 0.2551 0.098 Uiso 1 calc
C15A C 0.6337(6) 0.3248(3) 0.3540(3) 0.1176(15) Uani 1 d
H15A H 0.5894 0.3708 0.3344 0.141 Uiso 1 calc
C16A C 0.7442(6) 0.3533(3) 0.4287(3) 0.1243(19) Uani 1 d
H16A H 0.777 0.4192 0.4613 0.149 Uiso 1 calc
C17A C 0.8071(5) 0.2846(3) 0.4557(2) 0.1134(16) Uani 1 d
H17A H 0.8836 0.3026 0.5071 0.136 Uiso 1 calc
C18A C 0.7549(4) 0.1870(3) 0.4052(2) 0.0875(9) Uani 1 d
H18A H 0.7985 0.14 0.4234 0.105 Uiso 1 calc
NI1B Mn -0.02674(4) -0.52385(2) 0.24307(2) 0.04806(9) Uani 1 d
Cl2B Cl -0.13033(6) -0.43518(4) 0.37060(4) 0.06342(14) Uani 1 d
Cl1B Cl 0.14506(8) -0.69793(4) -0.05751(4) 0.07278(17) Uani 1 d
O1B O -0.08635(19) -0.43511(11) 0.15944(10) 0.0567(3) Uani 1 d
O2B O 0.0494(2) -0.59353(11) 0.11455(10) 0.0596(4) Uani 1 d
C1B C -0.0483(2) -0.46052(14) 0.08479(13) 0.0452(4) Uani 1 d
C2B C 0.0293(2) -0.55371(14) 0.05798(13) 0.0453(4) Uani 1 d
C3B C 0.0698(2) -0.58869(14) -0.02552(13) 0.0476(4) Uani 1 d
N1B N 0.0802(2) -0.63950(12) 0.28428(12) 0.0519(4) Uani 1 d
C4B C 0.0971(3) -0.63487(18) 0.36986(17) 0.0636(6) Uani 1 d
H4B H 0.0639 -0.5829 0.412 0.076 Uiso 1 calc
C5B C 0.1616(4) -0.7037(2) 0.3983(2) 0.0832(8) Uani 1 d
H5B H 0.1735 -0.6972 0.4586 0.1 Uiso 1 calc
C6B C 0.2078(4) -0.7818(2) 0.3366(2) 0.0851(9) Uani 1 d
H6B H 0.2504 -0.8296 0.3541 0.102 Uiso 1 calc
C7B C 0.1902(4) -0.7880(2) 0.2489(2) 0.0749(7) Uani 1 d
H7B H 0.2202 -0.8405 0.2056 0.09 Uiso 1 calc
C8B C 0.1276(3) -0.71594(17) 0.22514(16) 0.0596(5) Uani 1 d
H8B H 0.1178 -0.7205 0.1654 0.072 Uiso 1 calc
N2B N -0.2476(2) -0.62431(14) 0.16697(13) 0.0614(5) Uani 1 d
C9B C -0.3752(3) -0.5861(2) 0.1695(2) 0.0750(7) Uani 1 d
H9B H -0.3717 -0.5194 0.2015 0.09 Uiso 1 calc
C10B C -0.5118(4) -0.6392(2) 0.1278(2) 0.0890(9) Uani 1 d
H10B H -0.5978 -0.6088 0.131 0.107 Uiso 1 calc
C11B C -0.5185(4) -0.7381(2) 0.0812(2) 0.0871(9) Uani 1 d
H11B H -0.6094 -0.7762 0.0531 0.105 Uiso 1 calc
C12B C -0.3905(4) -0.7789(2) 0.0769(2) 0.0879(9) Uani 1 d
H12B H -0.3923 -0.8455 0.0449 0.106 Uiso 1 calc
C13B C -0.2575(3) -0.72089(19) 0.1204(2) 0.0762(7) Uani 1 d
H13B H -0.1705 -0.7501 0.1174 0.091 Uiso 1 calc
N3B N 0.1975(2) -0.42166(15) 0.30150(15) 0.0641(5) Uani 1 d
C14B C 0.1949(4) -0.3271(2) 0.3162(2) 0.0836(8) Uani 1 d
H14B H 0.1048 -0.3053 0.3007 0.1 Uiso 1 calc
C15B C 0.3206(6) -0.2604(3) 0.3533(3) 0.1126(14) Uani 1 d
H15B H 0.3147 -0.195 0.3629 0.135 Uiso 1 calc
C16B C 0.4531(5) -0.2915(3) 0.3756(3) 0.1200(17) Uani 1 d
H16B H 0.539 -0.2476 0.4008 0.144 Uiso 1 calc
C17B C 0.4586(4) -0.3871(3) 0.3608(3) 0.1126(14) Uani 1 d
H17B H 0.5482 -0.4101 0.3751 0.135 Uiso 1 calc
C18B C 0.3284(3) -0.4499(2) 0.3240(2) 0.0834(8) Uani 1 d
H18B H 0.3327 -0.5154 0.3144 0.1 Uiso 1 calc

loop_
_atom_site_aniso_label
_atom_site_aniso_U_11
_atom_site_aniso_U_22
_atom_site_aniso_U_33
_atom_site_aniso_U_23
_atom_site_aniso_U_13
_atom_site_aniso_U_12
NI1A 0.03659(14) 0.05805(18) 0.03247(13) 0.01985(12) 0.00680(10) 0.00625(12)
Cl2A 0.0420(2) 0.0612(3) 0.03835(19) 0.02034(18) 0.00386(16) 0.01151(18)
Cl1A 0.0443(3) 0.1443(6) 0.0585(3) 0.0570(4) 0.0173(2) 0.0385(3)
O1A 0.0423(7) 0.0764(9) 0.0375(6) 0.0298(6) 0.0103(5) 0.0159(6)
O2A 0.0426(7) 0.0850(10) 0.0387(6) 0.0320(7) 0.0124(5) 0.0175(7)
C1A 0.0371(8) 0.0476(9) 0.0334(7) 0.0191(7) 0.0054(6) 0.0066(7)
C2A 0.0367(8) 0.0486(9) 0.0340(7) 0.0182(7) 0.0076(6) 0.0064(7)
C3A 0.0357(8) 0.0600(11) 0.0383(8) 0.0230(8) 0.0075(7) 0.0113(7)
N1A 0.0357(7) 0.0656(10) 0.0442(8) 0.0227(7) 0.0082(6) 0.0045(7)
C4A 0.0399(9) 0.0741(13) 0.0467(10) 0.0300(9) 0.0091(8) 0.0068(9)
C5A 0.0496(11) 0.0924(17) 0.0576(12) 0.0408(12) 0.0199(10) 0.0116(11)
C6A 0.0430(11) 0.0914(17) 0.0740(15) 0.0392(13) 0.0222(11) 0.0099(11)
C7A 0.0365(10) 0.0920(17) 0.0643(13) 0.0310(12) 0.0043(9) 0.0099(10)
C8A 0.0408(10) 0.0862(15) 0.0443(10) 0.0257(10) 0.0036(8) 0.0071(10)
N2A 0.0497(9) 0.0593(10) 0.0595(10) 0.0264(8) 0.0148(8) 0.0067(8)
C9A 0.0637(15) 0.0758(17) 0.101(2) 0.0409(16) -0.0051(15) -0.0082(13)
C10A 0.111(3) 0.090(3) 0.132(3) 0.041(2) -0.014(3) -0.039(2)
C11A 0.149(4) 0.0635(19) 0.144(4) 0.032(2) 0.045(3) -0.006(2)
C12A 0.115(3) 0.0666(18) 0.176(4) 0.057(2) 0.073(3) 0.0294(19)
C13A 0.0620(14) 0.0708(16) 0.115(2) 0.0453(16) 0.0313(16) 0.0161(12)
N3A 0.0581(10) 0.0670(11) 0.0464(9) 0.0135(8) 0.0080(8) -0.0103(9)
C14A 0.099(2) 0.0674(16) 0.0682(15) 0.0209(13) 0.0082(15) -0.0054(15)
C15A 0.172(4) 0.0638(18) 0.103(3) 0.0201(18) 0.026(3) -0.014(2)
C16A 0.175(5) 0.085(2) 0.085(2) 0.0026(19) 0.038(3) -0.059(3)
C17A 0.122(3) 0.122(3) 0.0595(16) 0.0082(18) 0.0031(18) -0.063(3)
C18A 0.0817(19) 0.100(2) 0.0602(14) 0.0203(14) -0.0053(13) -0.0290(17)
NI1B 0.05936(19) 0.04374(16) 0.04163(15) 0.01504(12) 0.01407(13) 0.00958(13)
Cl2B 0.0627(3) 0.0630(3) 0.0509(3) 0.0031(2) 0.0189(2) 0.0041(2)
Cl1B 0.1056(5) 0.0603(3) 0.0658(3) 0.0284(3) 0.0346(3) 0.0423(3)
O1B 0.0751(10) 0.0547(8) 0.0485(7) 0.0229(6) 0.0232(7) 0.0227(7)
O2B 0.0845(11) 0.0556(8) 0.0507(8) 0.0277(6) 0.0243(8) 0.0251(7)
C1B 0.0493(10) 0.0426(9) 0.0414(9) 0.0135(7) 0.0097(7) 0.0057(7)
C2B 0.0481(10) 0.0438(9) 0.0443(9) 0.0176(7) 0.0091(8) 0.0055(7)
C3B 0.0539(10) 0.0431(9) 0.0463(9) 0.0159(7) 0.0128(8) 0.0122(8)
N1B 0.0618(10) 0.0467(9) 0.0506(9) 0.0196(7) 0.0169(8) 0.0122(7)
C4B 0.0816(16) 0.0607(13) 0.0540(12) 0.0229(10) 0.0233(11) 0.0193(11)
C5B 0.114(2) 0.092(2) 0.0663(15) 0.0476(15) 0.0320(16) 0.0391(18)
C6B 0.111(2) 0.0817(18) 0.092(2) 0.0552(16) 0.0402(18) 0.0464(17)
C7B 0.0959(19) 0.0631(14) 0.0786(17) 0.0317(12) 0.0343(15) 0.0349(14)
C8B 0.0737(14) 0.0558(12) 0.0547(11) 0.0217(9) 0.0224(11) 0.0213(10)
N2B 0.0676(12) 0.0518(10) 0.0538(10) 0.0116(8) 0.0053(9) 0.0020(9)
C9B 0.0745(17) 0.0579(14) 0.0750(16) 0.0133(12) 0.0001(13) 0.0064(12)
C10B 0.0707(17) 0.0812(19) 0.094(2) 0.0211(16) -0.0074(16) 0.0065(15)
C11B 0.0774(19) 0.0752(18) 0.0853(19) 0.0187(15) -0.0089(15) -0.0125(15)
C12B 0.103(2) 0.0528(14) 0.0805(18) 0.0048(13) 0.0013(17) -0.0064(15)
C13B 0.0786(17) 0.0551(13) 0.0734(16) 0.0040(11) 0.0079(13) 0.0057(12)
N3B 0.0676(12) 0.0545(10) 0.0659(11) 0.0156(9) 0.0210(10) -0.0012(9)
C14B 0.101(2) 0.0544(14) 0.090(2) 0.0225(13) 0.0206(17) -0.0038(14)
C15B 0.135(4) 0.0656(19) 0.121(3) 0.0213(19) 0.028(3) -0.027(2)
C16B 0.101(3) 0.105(3) 0.126(3) 0.015(2) 0.031(3) -0.041(3)
C17B 0.0652(19) 0.119(3) 0.130(3) 0.023(3) 0.020(2) -0.010(2)
C18B 0.0635(16) 0.0765(17) 0.102(2) 0.0223(16) 0.0240(16) 0.0016(13)

loop_
_atom_type_symbol
_atom_type_description
_atom_type_scat_dispersion_real
_atom_type_scat_dispersion_imag
_atom_type_scat_source
C C 0.0181 0.0091 'International Tables Vol C Tables 4.2.6.8 and 6.1.1.4'
H H 0 0 'International Tables Vol C Tables 4.2.6.8 and 6.1.1.4'
N N 0.0311 0.018 'International Tables Vol C Tables 4.2.6.8 and 6.1.1.4'
Mn Mn -0.5299 2.8052 'International Tables Vol C Tables 4.2.6.8 and 6.1.1.4'
O O 0.0492 0.0322 'International Tables Vol C Tables 4.2.6.8 and 6.1.1.4'
Cl Cl 0.3639 0.7018 'International Tables Vol C Tables 4.2.6.8 and 6.1.1.4'

loop_
_geom_angle_atom_site_label_1
_geom_angle_atom_site_label_2
_geom_angle_atom_site_label_3
_geom_angle
_geom_angle_site_symmetry_1
_geom_angle_site_symmetry_3
O2A NI1A O1A 72.73(5) . .
O2A NI1A N1A 91.89(5) . .
O1A NI1A N1A 164.57(6) . .
O2A NI1A N2A 83.89(7) . .
O1A NI1A N2A 90.54(6) . .
N1A NI1A N2A 88.88(6) . .
O2A NI1A N3A 85.52(7) . .
O1A NI1A N3A 89.14(6) . .
N1A NI1A N3A 88.52(7) . .
N2A NI1A N3A 169.01(8) . .
O2A NI1A Cl2A 170.02(4) . .
O1A NI1A Cl2A 97.63(4) . .
N1A NI1A Cl2A 97.79(4) . .
N2A NI1A Cl2A 93.82(5) . .
N3A NI1A Cl2A 97.11(6) . .
C1A O1A NI1A 117.03(11) . .
C2A O2A NI1A 117.93(12) . .
O1A C1A C3A 125.32(16) . 2_656
O1A C1A C2A 116.07(14) . .
C3A C1A C2A 118.60(15) 2_656 .
O2A C2A C3A 124.58(16) . .
O2A C2A C1A 115.97(15) . .
C3A C2A C1A 119.45(14) . .
C2A C3A C1A 121.94(16) . 2_656
C2A C3A Cl1A 118.24(13) . .
C1A C3A Cl1A 119.81(14) 2_656 .
C8A N1A C4A 117.46(17) . .
C8A N1A NI1A 122.94(13) . .
C4A N1A NI1A 119.57(13) . .
N1A C4A C5A 122.9(2) . .
N1A C4A H4A 118.5 . .
C5A C4A H4A 118.5 . .
C6A C5A C4A 118.8(2) . .
C6A C5A H5A 120.6 . .
C4A C5A H5A 120.6 . .
C5A C6A C7A 119.2(2) . .
C5A C6A H6A 120.4 . .
C7A C6A H6A 120.4 . .
C6A C7A C8A 118.5(2) . .
C6A C7A H7A 120.7 . .
C8A C7A H7A 120.7 . .
N1A C8A C7A 123.1(2) . .
N1A C8A H8A 118.5 . .
C7A C8A H8A 118.5 . .
C13A N2A C9A 116.8(2) . .
C13A N2A NI1A 121.98(18) . .
C9A N2A NI1A 121.14(19) . .
N2A C9A C10A 122.0(3) . .
N2A C9A H9A 119 . .
C10A C9A H9A 119 . .
C11A C10A C9A 119.6(4) . .
C11A C10A H10A 120.2 . .
C9A C10A H10A 120.2 . .
C12A C11A C10A 119.0(3) . .
C12A C11A H11A 120.5 . .
C10A C11A H11A 120.5 . .
C11A C12A C13A 118.6(4) . .
C11A C12A H12A 120.7 . .
C13A C12A H12A 120.7 . .
N2A C13A C12A 123.9(3) . .
N2A C13A H13A 118.1 . .
C12A C13A H13A 118.1 . .
C14A N3A C18A 117.0(3) . .
C14A N3A NI1A 120.38(18) . .
C18A N3A NI1A 122.6(2) . .
N3A C14A C15A 123.2(4) . .
N3A C14A H14A 118.4 . .
C15A C14A H14A 118.4 . .
C16A C15A C14A 119.2(5) . .
C16A C15A H15A 120.4 . .
C14A C15A H15A 120.4 . .
C15A C16A C17A 119.2(3) . .
C15A C16A H16A 120.4 . .
C17A C16A H16A 120.4 . .
C16A C17A C18A 118.6(4) . .
C16A C17A H17A 120.7 . .
C18A C17A H17A 120.7 . .
N3A C18A C17A 122.7(4) . .
N3A C18A H18A 118.6 . .
C17A C18A H18A 118.6 . .
O2B NI1B O1B 72.78(5) . .
O2B NI1B N1B 85.25(6) . .
O1B NI1B N1B 157.75(6) . .
O2B NI1B N2B 85.75(7) . .
O1B NI1B N2B 88.72(7) . .
N1B NI1B N2B 93.22(7) . .
O2B NI1B N3B 88.13(7) . .
O1B NI1B N3B 85.41(7) . .
N1B NI1B N3B 90.49(8) . .
N2B NI1B N3B 172.55(7) . .
O2B NI1B Cl2B 171.44(5) . .
O1B NI1B Cl2B 98.92(4) . .
N1B NI1B Cl2B 103.15(5) . .
N2B NI1B Cl2B 92.07(5) . .
N3B NI1B Cl2B 93.38(5) . .
C1B O1B NI1B 117.37(13) . .
C2B O2B NI1B 117.72(13) . .
O1B C1B C3B 125.39(18) . 2_545
O1B C1B C2B 116.14(17) . .
C3B C1B C2B 118.47(17) 2_545 .
O2B C2B C3B 124.53(19) . .
O2B C2B C1B 115.92(17) . .
C3B C2B C1B 119.54(17) . .
C2B C3B C1B 121.93(18) . 2_545
C2B C3B Cl1B 118.69(15) . .
C1B C3B Cl1B 119.36(15) 2_545 .
C4B N1B C8B 117.0(2) . .
C4B N1B NI1B 120.74(15) . .
C8B N1B NI1B 122.25(15) . .
N1B C4B C5B 122.9(2) . .
N1B C4B H4B 118.6 . .
C5B C4B H4B 118.6 . .
C6B C5B C4B 119.2(3) . .
C6B C5B H5B 120.4 . .
C4B C5B H5B 120.4 . .
C7B C6B C5B 118.6(3) . .
C7B C6B H6B 120.7 . .
C5B C6B H6B 120.7 . .
C6B C7B C8B 119.4(2) . .
C6B C7B H7B 120.3 . .
C8B C7B H7B 120.3 . .
N1B C8B C7B 122.8(2) . .
N1B C8B H8B 118.6 . .
C7B C8B H8B 118.6 . .
C9B N2B C13B 116.1(2) . .
C9B N2B NI1B 119.44(17) . .
C13B N2B NI1B 124.4(2) . .
N2B C9B C10B 124.1(3) . .
N2B C9B H9B 118 . .
C10B C9B H9B 118 . .
C9B C10B C11B 118.5(3) . .
C9B C10B H10B 120.7 . .
C11B C10B H10B 120.7 . .
C12B C11B C10B 118.8(3) . .
C12B C11B H11B 120.6 . .
C10B C11B H11B 120.6 . .
C11B C12B C13B 119.4(3) . .
C11B C12B H12B 120.3 . .
C13B C12B H12B 120.3 . .
N2B C13B C12B 123.1(3) . .
N2B C13B H13B 118.5 . .
C12B C13B H13B 118.5 . .
C18B N3B C14B 116.8(3) . .
C18B N3B NI1B 124.87(19) . .
C14B N3B NI1B 118.3(2) . .
N3B C14B C15B 122.7(4) . .
N3B C14B H14B 118.7 . .
C15B C14B H14B 118.7 . .
C16B C15B C14B 119.2(4) . .
C16B C15B H15B 120.4 . .
C14B C15B H15B 120.4 . .
C17B C16B C15B 119.2(4) . .
C17B C16B H16B 120.4 . .
C15B C16B H16B 120.4 . .
C16B C17B C18B 118.6(4) . .
C16B C17B H17B 120.7 . .
C18B C17B H17B 120.7 . .
N3B C18B C17B 123.6(3) . .
N3B C18B H18B 118.2 . .
C17B C18B H18B 118.2 . .

loop_
_geom_bond_atom_site_label_1
_geom_bond_atom_site_label_2
_geom_bond_distance
_geom_bond_site_symmetry_2
NI1A O2A 2.2125(13) .
NI1A O1A 2.2362(12) .
NI1A N1A 2.2616(15) .
NI1A N2A 2.3018(19) .
NI1A N3A 2.310(2) .
NI1A Cl2A 2.4227(5) .
Cl1A C3A 1.7255(19) .
O1A C1A 1.249(2) .
O2A C2A 1.250(2) .
C1A C3A 1.398(2) 2_656
C1A C2A 1.542(2) .
C2A C3A 1.395(2) .
C3A C1A 1.398(2) 2_656
N1A C8A 1.335(3) .
N1A C4A 1.336(3) .
C4A C5A 1.380(3) .
C4A H4A 0.93 .
C5A C6A 1.369(3) .
C5A H5A 0.93 .
C6A C7A 1.375(4) .
C6A H6A 0.93 .
C7A C8A 1.381(3) .
C7A H7A 0.93 .
C8A H8A 0.93 .
N2A C13A 1.324(3) .
N2A C9A 1.325(3) .
C9A C10A 1.394(5) .
C9A H9A 0.93 .
C10A C11A 1.350(7) .
C10A H10A 0.93 .
C11A C12A 1.348(7) .
C11A H11A 0.93 .
C12A C13A 1.380(5) .
C12A H12A 0.93 .
C13A H13A 0.93 .
N3A C14A 1.317(4) .
N3A C18A 1.335(4) .
C14A C15A 1.381(4) .
C14A H14A 0.93 .
C15A C16A 1.346(7) .
C15A H15A 0.93 .
C16A C17A 1.358(7) .
C16A H16A 0.93 .
C17A C18A 1.388(5) .
C17A H17A 0.93 .
C18A H18A 0.93 .
NI1B O2B 2.2178(15) .
NI1B O1B 2.2239(15) .
NI1B N1B 2.2550(18) .
NI1B N2B 2.322(2) .
NI1B N3B 2.338(2) .
NI1B Cl2B 2.3993(6) .
Cl1B C3B 1.728(2) .
O1B C1B 1.249(2) .
O2B C2B 1.249(2) .
C1B C3B 1.394(3) 2_545
C1B C2B 1.539(3) .
C2B C3B 1.388(3) .
C3B C1B 1.394(3) 2_545
N1B C4B 1.339(3) .
N1B C8B 1.340(3) .
C4B C5B 1.378(4) .
C4B H4B 0.93 .
C5B C6B 1.367(4) .
C5B H5B 0.93 .
C6B C7B 1.366(4) .
C6B H6B 0.93 .
C7B C8B 1.375(3) .
C7B H7B 0.93 .
C8B H8B 0.93 .
N2B C9B 1.330(4) .
N2B C13B 1.342(3) .
C9B C10B 1.373(4) .
C9B H9B 0.93 .
C10B C11B 1.374(5) .
C10B H10B 0.93 .
C11B C12B 1.353(5) .
C11B H11B 0.93 .
C12B C13B 1.379(4) .
C12B H12B 0.93 .
C13B H13B 0.93 .
N3B C18B 1.326(4) .
N3B C14B 1.336(4) .
C14B C15B 1.380(5) .
C14B H14B 0.93 .
C15B C16B 1.359(7) .
C15B H15B 0.93 .
C16B C17B 1.354(6) .
C16B H16B 0.93 .
C17B C18B 1.383(5) .
C17B H17B 0.93 .
C18B H18B 0.93 .

loop_
_geom_torsion_atom_site_label_1
_geom_torsion_atom_site_label_2
_geom_torsion_atom_site_label_3
_geom_torsion_atom_site_label_4
_geom_torsion
_geom_torsion_site_symmetry_1
_geom_torsion_site_symmetry_4
NI1A O1A C1A C3A 176.36(15) . 2_656
NI1A O1A C1A C2A -4.5(2) . .
NI1A O2A C2A C3A -176.23(15) . .
NI1A O2A C2A C1A 3.4(2) . .
O1A C1A C2A O2A 0.8(3) . .
C3A C1A C2A O2A 179.97(18) 2_656 .
O1A C1A C2A C3A -179.55(18) . .
C3A C1A C2A C3A -0.3(3) 2_656 .
O2A C2A C3A C1A -179.99(19) . 2_656
C1A C2A C3A C1A 0.4(3) . 2_656
O2A C2A C3A Cl1A 0.5(3) . .
C1A C2A C3A Cl1A -179.16(13) . .
C8A N1A C4A C5A 0.3(4) . .
NI1A N1A C4A C5A 178.51(19) . .
N1A C4A C5A C6A -1.1(4) . .
C4A C5A C6A C7A 0.8(4) . .
C5A C6A C7A C8A 0.2(4) . .
C4A N1A C8A C7A 0.8(4) . .
NI1A N1A C8A C7A -177.3(2) . .
C6A C7A C8A N1A -1.1(4) . .
C13A N2A C9A C10A -0.2(5) . .
NI1A N2A C9A C10A 177.4(3) . .
N2A C9A C10A C11A -0.7(7) . .
C9A C10A C11A C12A 0.9(8) . .
C10A C11A C12A C13A -0.1(7) . .
C9A N2A C13A C12A 1.0(5) . .
NI1A N2A C13A C12A -176.5(3) . .
C11A C12A C13A N2A -0.9(6) . .
C18A N3A C14A C15A -1.0(5) . .
NI1A N3A C14A C15A 177.8(3) . .
N3A C14A C15A C16A 0.5(6) . .
C14A C15A C16A C17A 0.1(7) . .
C15A C16A C17A C18A 0.0(6) . .
C14A N3A C18A C17A 1.1(5) . .
NI1A N3A C18A C17A -177.7(3) . .
C16A C17A C18A N3A -0.6(6) . .
NI1B O1B C1B C3B -176.83(16) . 2_545
NI1B O1B C1B C2B 2.8(2) . .
NI1B O2B C2B C3B -179.59(16) . .
NI1B O2B C2B C1B -0.6(2) . .
O1B C1B C2B O2B -1.5(3) . .
C3B C1B C2B O2B 178.15(19) 2_545 .
O1B C1B C2B C3B 177.56(18) . .
C3B C1B C2B C3B -2.8(3) 2_545 .
O2B C2B C3B C1B -178.1(2) . 2_545
C1B C2B C3B C1B 2.9(3) . 2_545
O2B C2B C3B Cl1B 3.4(3) . .
C1B C2B C3B Cl1B -175.57(14) . .
C8B N1B C4B C5B 0.8(4) . .
NI1B N1B C4B C5B 179.9(2) . .
N1B C4B C5B C6B -1.5(5) . .
C4B C5B C6B C7B 0.9(5) . .
C5B C6B C7B C8B 0.3(5) . .
C4B N1B C8B C7B 0.5(4) . .
NI1B N1B C8B C7B -178.6(2) . .
C6B C7B C8B N1B -1.1(5) . .
C13B N2B C9B C10B -0.2(5) . .
NI1B N2B C9B C10B -179.2(3) . .
N2B C9B C10B C11B 0.7(6) . .
C9B C10B C11B C12B -1.1(6) . .
C10B C11B C12B C13B 1.1(6) . .
C9B N2B C13B C12B 0.2(5) . .
NI1B N2B C13B C12B 179.1(2) . .
C11B C12B C13B N2B -0.6(5) . .
C18B N3B C14B C15B -0.4(5) . .
NI1B N3B C14B C15B 177.8(3) . .
N3B C14B C15B C16B 0.4(6) . .
C14B C15B C16B C17B 0.1(7) . .
C15B C16B C17B C18B -0.5(7) . .
C14B N3B C18B C17B -0.1(5) . .
NI1B N3B C18B C17B -178.1(3) . .
C16B C17B C18B N3B 0.5(6) . .
